data_2232678
loop_
_publ_author_name
'Lu, Yu-Kun'
'Tian, Ming-Ming'
'Xu, Shu-Gang'
'L\"u, Ren-Qing'
'Liu, Yun-Qi'

_publ_section_title
;
 Bis[tris(ethylenediamine-\k^2^<i>N</i>,<i>N</i>')cobalt(III)]
 octakis-\m-~3~-oxido-hexadeca-\m~2~-oxido-tetradecaoxido-\m~12~-tetraoxosilicato-octamolybdenum(VI)hexavanadium(IV,V)
 hexahydrate
;
_journal_coeditor_code GK2413
_journal_issue 12
_journal_name_full 'Acta Crystallographica Section E'
_journal_page_first m1776
_journal_page_last m1777
_journal_paper_doi 10.1107/S1600536811048197
_journal_volume 67
_journal_year 2011
_chemical_formula_iupac '[Co (C2 H8 N2)3]2 [Mo8 V6 O42 Si], 6H2 O'
_chemical_formula_moiety '2(C6 H24 Co N6 3+), Mo8 O42 Si V6 6-, 6(H2 O)'
_chemical_formula_sum 'C12 H60 Co2 Mo8 N12 O48 Si V6'
_chemical_formula_weight 2359.83
_chemical_name_systematic
;
Bis[tris(ethylenediamine-\k^2^<i>N</i>,<i>N</i>')cobalt(III)]
octakis-\m-~3~-oxido-hexadeca-\m~2~-oxido-tetradecaoxido-\m~12~-
tetraoxosilicato-octamolybdenum(VI)hexavanadium(IV,V) hexahydrate
;
_space_group_IT_number 62
_symmetry_cell_setting orthorhombic
_symmetry_space_group_name_Hall '-P 2ac 2n'
_symmetry_space_group_name_H-M 'P n m a'
_atom_sites_solution_hydrogens geom
_atom_sites_solution_primary direct
_atom_sites_solution_secondary difmap
_audit_creation_method SHELXL-97
_cell_angle_alpha 90.00
_cell_angle_beta 90.00
_cell_angle_gamma 90.00
_cell_formula_units_Z 4
_cell_length_a 20.744(4)
_cell_length_b 21.498(4)
_cell_length_c 13.623(3)
_cell_measurement_reflns_used 4213
_cell_measurement_temperature 293(2)
_cell_measurement_theta_max 24.56
_cell_measurement_theta_min 2.18
_cell_volume 6075(2)
_computing_cell_refinement 'PROCESS-AUTO (Rigaku, 1998)'
_computing_data_collection 'PROCESS-AUTO (Rigaku, 1998)'
_computing_data_reduction 'PROCESS-AUTO (Rigaku, 1998)'
_computing_molecular_graphics 'DIAMOND (Brandenburg, 1999)'
_computing_publication_material 'SHELXL97 (Sheldrick, 2008)'
_computing_structure_refinement 'SHELXL97 (Sheldrick, 2008)'
_computing_structure_solution 'SHELXS97 (Sheldrick, 2008)'
_diffrn_ambient_temperature 293(2)
_diffrn_detector_area_resol_mean 10
_diffrn_measured_fraction_theta_full 0.980
_diffrn_measured_fraction_theta_max 0.980
_diffrn_measurement_device_type 'Rigaku R-AXIS RAPID'
_diffrn_measurement_method \w
_diffrn_radiation_monochromator graphite
_diffrn_radiation_source 'fine-focus sealed tube'
_diffrn_radiation_type MoK\a
_diffrn_radiation_wavelength 0.71073
_diffrn_reflns_av_R_equivalents 0.0801
_diffrn_reflns_av_sigmaI/netI 0.0447
_diffrn_reflns_limit_h_max 24
_diffrn_reflns_limit_h_min -24
_diffrn_reflns_limit_k_max 25
_diffrn_reflns_limit_k_min -25
_diffrn_reflns_limit_l_max 16
_diffrn_reflns_limit_l_min -16
_diffrn_reflns_number 45336
_diffrn_reflns_theta_full 25.01
_diffrn_reflns_theta_max 25.01
_diffrn_reflns_theta_min 2.02
_diffrn_standards_decay_% 0
_diffrn_standards_interval_count 0
_diffrn_standards_interval_time 0
_diffrn_standards_number 0
_exptl_absorpt_coefficient_mu 3.127
_exptl_absorpt_correction_T_max 0.552
_exptl_absorpt_correction_T_min 0.508
_exptl_absorpt_correction_type multi-scan
_exptl_absorpt_process_details '(ABSCOR; Higashi, 1995)'
_exptl_crystal_colour black
_exptl_crystal_density_diffrn 2.580
_exptl_crystal_density_method 'not measured'
_exptl_crystal_description prism
_exptl_crystal_F_000 4568
_exptl_crystal_size_max 0.22
_exptl_crystal_size_mid 0.21
_exptl_crystal_size_min 0.19
_refine_diff_density_max 2.042
_refine_diff_density_min -1.069
_refine_ls_extinction_method none
_refine_ls_goodness_of_fit_ref 1.045
_refine_ls_hydrogen_treatment constr
_refine_ls_matrix_type full
_refine_ls_number_parameters 505
_refine_ls_number_reflns 5404
_refine_ls_number_restraints 0
_refine_ls_restrained_S_all 1.045
_refine_ls_R_factor_all 0.0794
_refine_ls_R_factor_gt 0.0537
_refine_ls_shift/su_max 0.001
_refine_ls_shift/su_mean 0.000
_refine_ls_structure_factor_coef Fsqd
_refine_ls_weighting_details 'calc w=1/[\s^2^(Fo^2^)+(0.0462P)^2^+70.2923P] where P=(Fo^2^+2Fc^2^)/3'
_refine_ls_weighting_scheme calc
_refine_ls_wR_factor_gt 0.1208
_refine_ls_wR_factor_ref 0.1333
_reflns_number_gt 3951
_reflns_number_total 5404
_reflns_threshold_expression I>2sigma(I)
_cod_data_source_file gk2413.cif
_cod_data_source_block I
_cod_database_code 2232678
_cod_database_fobs_code 2232678

loop_
_symmetry_equiv_pos_as_xyz
'x, y, z'
'-x+1/2, -y, z+1/2'
'x+1/2, -y+1/2, -z+1/2'
'-x, y+1/2, -z'
'-x, -y, -z'
'x-1/2, y, -z-1/2'
'-x-1/2, y-1/2, z-1/2'
'x, -y-1/2, z'

loop_
_atom_site_type_symbol
_atom_site_label
_atom_site_fract_x
_atom_site_fract_y
_atom_site_fract_z
_atom_site_U_iso_or_equiv
_atom_site_adp_type
_atom_site_calc_flag
_atom_site_refinement_flags
_atom_site_occupancy
_atom_site_symmetry_multiplicity
_atom_site_disorder_assembly
_atom_site_disorder_group
Si Si1 0.79072(15) 0.7500 0.4979(2) 0.0178(6) Uani d S 1 2 . .
Mo Mo1 0.81179(4) 0.62748(3) 0.32716(5) 0.0268(2) Uani d . 1 1 . .
Mo Mo2 0.93678(6) 0.7500 0.36362(9) 0.0397(3) Uani d S 1 2 . .
Mo Mo3 0.68820(6) 0.7500 0.28998(9) 0.0421(3) Uani d S 1 2 . .
Mo Mo4 0.76924(5) 0.62768(4) 0.66713(6) 0.0417(3) Uani d . 1 1 . .
Mo Mo5 0.89334(6) 0.7500 0.70708(8) 0.0315(3) Uani d S 1 2 . .
Mo Mo6 0.64507(5) 0.7500 0.63260(9) 0.0307(3) Uani d S 1 2 . .
V V1 0.90955(7) 0.63391(7) 0.53319(12) 0.0301(4) Uani d . 1 1 . .
V V2 0.67036(8) 0.63275(7) 0.46240(13) 0.0362(4) Uani d . 1 1 . .
V V3 0.82853(10) 0.7500 0.20876(15) 0.0262(5) Uani d S 1 2 . .
V V4 0.75451(10) 0.7500 0.78757(15) 0.0263(5) Uani d S 1 2 . .
Co Co1 0.15902(6) 0.58507(5) 0.49030(9) 0.0294(3) Uani d . 1 1 C .
O O1 0.8208(5) 0.5771(3) 0.2354(5) 0.069(3) Uani d . 1 1 A .
O O2 1.0004(4) 0.7500 0.2891(7) 0.041(2) Uani d S 1 2 A .
O O3 0.6514(4) 0.7500 0.1786(6) 0.032(2) Uani d S 1 2 A .
O O4 0.7561(3) 0.5756(3) 0.7579(5) 0.0425(17) Uani d . 1 1 . .
O O5 0.9315(5) 0.7500 0.8150(8) 0.066(3) Uani d S 1 2 . .
O O6 0.5836(5) 0.7500 0.7100(8) 0.068(4) Uani d S 1 2 . .
O O7 0.9608(4) 0.5803(3) 0.5471(6) 0.059(2) Uani d . 1 1 A .
O O8 0.6172(3) 0.5813(3) 0.4485(6) 0.055(2) Uani d . 1 1 A .
O O9 0.8449(5) 0.7500 0.0929(6) 0.042(2) Uani d S 1 2 . .
O O10 0.7337(4) 0.7500 0.9044(6) 0.032(2) Uani d S 1 2 . .
O O11 0.8795(3) 0.6921(3) 0.2825(6) 0.051(2) Uani d . 1 1 . .
O O12 0.7616(3) 0.6916(3) 0.2466(6) 0.0496(19) Uani d . 1 1 . .
O O13 0.8744(8) 0.5921(7) 0.4047(12) 0.024(4) Uani d P 0.50 1 A 1
O O13' 0.8578(8) 0.6084(8) 0.4344(12) 0.028(4) Uani d P 0.50 1 A 2
O O14 0.7342(7) 0.5892(7) 0.3626(11) 0.028(3) Uani d P 0.50 1 A 1
O O14' 0.7450(7) 0.6127(7) 0.4009(12) 0.033(4) Uani d P 0.50 1 A 2
O O15 0.9674(7) 0.6750(7) 0.4339(12) 0.031(4) Uani d P 0.50 1 A 1
O O15' 0.9469(7) 0.6987(7) 0.4560(11) 0.025(3) Uani d P 0.50 1 A 2
O O16 0.6450(7) 0.6751(6) 0.3373(11) 0.030(3) Uani d P 0.50 1 A 1
O O16' 0.6558(7) 0.7021(7) 0.3700(11) 0.031(3) Uani d P 0.50 1 A 2
O O17 0.8201(3) 0.6912(3) 0.7494(6) 0.051(2) Uani d . 1 1 . .
O O18 0.7034(4) 0.6918(3) 0.7116(6) 0.050(2) Uani d . 1 1 . .
O O19 0.8543(6) 0.5898(6) 0.6344(10) 0.025(3) Uani d P 0.50 1 A 1
O O19' 0.8298(6) 0.6092(6) 0.5944(9) 0.024(3) Uani d P 0.50 1 A 2
O O20 0.7004(8) 0.5936(6) 0.5894(10) 0.029(3) Uani d P 0.50 1 A 1
O O20' 0.7329(7) 0.6084(7) 0.5620(11) 0.037(4) Uani d P 0.50 1 A 2
O O21 0.9410(8) 0.6804(7) 0.6581(11) 0.026(3) Uani d P 0.50 1 A 1
O O21' 0.9223(8) 0.6960(7) 0.6245(12) 0.030(4) Uani d P 0.50 1 A 2
O O22 0.6116(8) 0.6835(9) 0.5654(14) 0.036(4) Uani d P 0.50 1 A 1
O O22' 0.6377(8) 0.6928(8) 0.5391(13) 0.030(4) Uani d P 0.50 1 A 2
O O23 0.8434(5) 0.7057(5) 0.4442(8) 0.024(3) Uani d P 0.50 1 A .
O O24 0.7554(5) 0.7053(5) 0.4148(8) 0.022(2) Uani d P 0.50 1 A .
O O25 0.7361(5) 0.7084(5) 0.5529(8) 0.025(3) Uani d P 0.50 1 . .
O O26 0.8291(5) 0.7039(5) 0.5777(8) 0.025(3) Uani d P 0.50 1 A .
O O1W 0.0645(5) 0.7500 0.5774(7) 0.044(2) Uani d S 1 2 . .
O O2W 0.9546(8) 0.6028(10) 0.1408(12) 0.185(7) Uani d . 1 1 . .
O O3W 1.007(2) 0.7500 0.066(3) 0.288(18) Uiso d S 1 2 . .
O O4W 0.0681(10) 0.4140(10) 0.1905(15) 0.206(8) Uiso d . 1 1 . .
N N1 0.2251(4) 0.5308(4) 0.5456(6) 0.0379(19) Uani d . 1 1 . .
H H1C 0.2258 0.5350 0.6113 0.045 Uiso calc R 1 1 . .
H H1D 0.2156 0.4909 0.5315 0.045 Uiso calc R 1 1 . .
N N2 0.2313(4) 0.6400(3) 0.4554(6) 0.0338(18) Uani d . 1 1 . .
H H2C 0.2358 0.6411 0.3897 0.041 Uiso calc R 1 1 . .
H H2D 0.2230 0.6789 0.4764 0.041 Uiso calc R 1 1 . .
N N3 0.1632(5) 0.5377(4) 0.3662(6) 0.048(2) Uani d . 1 1 . .
H H3C 0.2047 0.5287 0.3533 0.058 Uiso calc R 1 1 B 1
H H3D 0.1422 0.5014 0.3743 0.058 Uiso calc R 1 1 B 1
N N4 0.0946(4) 0.6364(3) 0.4228(6) 0.040(2) Uani d . 1 1 . .
H H4C 0.0613 0.6441 0.4632 0.048 Uiso calc R 1 1 C .
H H4D 0.1123 0.6731 0.4053 0.048 Uiso calc R 1 1 . .
N N5 0.0914(4) 0.5316(3) 0.5451(6) 0.039(2) Uani d . 1 1 . .
H H5C 0.0530 0.5416 0.5187 0.047 Uiso calc R 1 1 C .
H H5D 0.0998 0.4915 0.5308 0.047 Uiso calc R 1 1 . .
N N6 0.1472(4) 0.6323(4) 0.6110(6) 0.0370(19) Uani d . 1 1 . .
H H6C 0.1838 0.6307 0.6464 0.044 Uiso calc R 1 1 C .
H H6D 0.1398 0.6724 0.5958 0.044 Uiso calc R 1 1 . .
C C1 0.2897(5) 0.5464(5) 0.5050(8) 0.043(2) Uani d . 1 1 . .
H H1A 0.2949 0.5289 0.4399 0.051 Uiso calc R 1 1 . .
H H1B 0.3236 0.5303 0.5471 0.051 Uiso calc R 1 1 . .
C C2 0.2923(4) 0.6171(4) 0.5011(7) 0.037(2) Uani d . 1 1 . .
H H2A 0.2967 0.6339 0.5669 0.044 Uiso calc R 1 1 . .
H H2B 0.3291 0.6305 0.4626 0.044 Uiso calc R 1 1 . .
C C3 0.1369(11) 0.5689(10) 0.2849(15) 0.038(5) Uiso d P 0.50 1 C 1
H H3A 0.1255 0.5399 0.2330 0.046 Uiso calc PR 0.50 1 C 1
H H3B 0.1666 0.5997 0.2592 0.046 Uiso calc PR 0.50 1 C 1
C C3' 0.1067(15) 0.5577(14) 0.298(2) 0.072(8) Uiso d P 0.50 1 C 2
H H3'1 0.1243 0.5706 0.2357 0.086 Uiso calc PR 0.50 1 C 2
H H3'2 0.0794 0.5219 0.2866 0.086 Uiso calc PR 0.50 1 C 2
C C4 0.0713(6) 0.6024(6) 0.3326(8) 0.060(3) Uani d . 1 1 C .
H H4A 0.0522 0.6312 0.2861 0.072 Uiso calc R 1 1 D 1
H H4B 0.0394 0.5713 0.3501 0.072 Uiso calc R 1 1 D 1
C C5 0.0891(5) 0.5400(5) 0.6519(8) 0.047(3) Uani d . 1 1 C .
H H5A 0.1251 0.5187 0.6827 0.057 Uiso calc R 1 1 . .
H H5B 0.0494 0.5229 0.6781 0.057 Uiso calc R 1 1 . .
C C6 0.0927(5) 0.6084(5) 0.6722(8) 0.041(2) Uani d . 1 1 C .
H H6A 0.0526 0.6286 0.6540 0.049 Uiso calc R 1 1 . .
H H6B 0.1008 0.6159 0.7413 0.049 Uiso calc R 1 1 . .

loop_
_atom_site_aniso_label
_atom_site_aniso_U_11
_atom_site_aniso_U_22
_atom_site_aniso_U_33
_atom_site_aniso_U_12
_atom_site_aniso_U_13
_atom_site_aniso_U_23
Si1 0.0198(15) 0.0138(14) 0.0199(16) 0.000 -0.0007(13) 0.000
Mo1 0.0369(4) 0.0179(4) 0.0257(4) 0.0019(3) -0.0021(3) -0.0007(3)
Mo2 0.0262(6) 0.0633(9) 0.0295(7) 0.000 0.0013(5) 0.000
Mo3 0.0292(6) 0.0651(9) 0.0321(7) 0.000 -0.0075(5) 0.000
Mo4 0.0806(7) 0.0171(4) 0.0273(4) -0.0061(4) 0.0081(4) -0.0004(3)
Mo5 0.0343(6) 0.0316(6) 0.0287(6) 0.000 -0.0043(5) 0.000
Mo6 0.0295(6) 0.0271(6) 0.0354(7) 0.000 0.0054(5) 0.000
V1 0.0286(8) 0.0191(7) 0.0427(9) 0.0037(6) 0.0029(7) 0.0059(7)
V2 0.0369(9) 0.0250(8) 0.0468(10) -0.0107(7) -0.0121(8) 0.0075(7)
V3 0.0336(12) 0.0215(10) 0.0235(11) 0.000 -0.0011(9) 0.000
V4 0.0364(12) 0.0185(10) 0.0239(11) 0.000 0.0033(10) 0.000
Co1 0.0360(7) 0.0185(6) 0.0335(7) 0.0002(5) -0.0013(6) -0.0028(5)
O1 0.154(9) 0.028(4) 0.025(4) 0.007(5) 0.006(5) -0.006(3)
O2 0.031(5) 0.049(6) 0.042(6) 0.000 0.010(4) 0.000
O3 0.032(5) 0.034(5) 0.030(5) 0.000 -0.015(4) 0.000
O4 0.063(5) 0.026(3) 0.039(4) 0.003(3) 0.008(3) 0.006(3)
O5 0.045(6) 0.114(10) 0.038(6) 0.000 -0.013(5) 0.000
O6 0.038(6) 0.125(11) 0.041(6) 0.000 0.012(5) 0.000
O7 0.061(5) 0.036(4) 0.078(5) 0.027(4) -0.043(4) -0.023(4)
O8 0.044(4) 0.037(4) 0.084(6) -0.017(3) 0.006(4) -0.016(4)
O9 0.063(7) 0.041(6) 0.022(5) 0.000 0.010(5) 0.000
O10 0.046(5) 0.029(5) 0.021(4) 0.000 0.001(4) 0.000
O11 0.043(4) 0.040(4) 0.071(5) -0.015(3) -0.025(4) 0.028(4)
O12 0.028(3) 0.040(4) 0.081(5) 0.004(3) 0.003(4) 0.034(4)
O13 0.035(10) 0.017(8) 0.019(10) 0.003(6) 0.005(7) -0.003(6)
O13' 0.029(9) 0.040(11) 0.013(9) 0.004(7) 0.003(6) -0.013(7)
O14 0.027(7) 0.017(8) 0.039(9) -0.003(6) -0.008(7) 0.003(6)
O14' 0.033(8) 0.020(9) 0.047(11) -0.001(7) -0.007(7) 0.000(7)
O15 0.020(8) 0.030(9) 0.041(9) 0.007(6) 0.009(6) 0.004(7)
O15' 0.028(9) 0.016(7) 0.030(8) -0.001(6) -0.003(6) -0.003(6)
O16 0.036(8) 0.014(8) 0.040(10) 0.006(7) -0.008(7) 0.008(6)
O16' 0.036(8) 0.020(8) 0.037(9) -0.002(7) 0.006(7) -0.003(6)
O17 0.046(4) 0.027(4) 0.081(5) -0.009(3) 0.024(4) -0.029(4)
O18 0.067(5) 0.013(3) 0.070(5) 0.006(3) -0.035(4) -0.008(3)
O19 0.033(8) 0.018(7) 0.024(7) 0.001(6) -0.003(6) 0.006(6)
O19' 0.037(8) 0.020(7) 0.014(7) -0.003(6) 0.008(6) -0.004(5)
O20 0.057(10) 0.010(7) 0.020(7) 0.005(7) -0.005(7) -0.006(5)
O20' 0.040(9) 0.028(8) 0.045(10) 0.002(7) 0.014(7) 0.009(7)
O21 0.031(9) 0.020(8) 0.028(9) 0.011(6) -0.005(7) -0.001(6)
O21' 0.029(9) 0.020(8) 0.041(11) 0.002(6) -0.011(7) 0.006(7)
O22 0.027(10) 0.042(10) 0.040(11) -0.003(8) 0.017(7) -0.004(8)
O22' 0.034(10) 0.022(8) 0.034(10) 0.011(8) 0.004(8) -0.001(7)
O23 0.035(7) 0.010(5) 0.027(6) 0.010(5) 0.005(5) -0.001(5)
O24 0.025(6) 0.009(5) 0.031(6) -0.003(4) -0.005(5) 0.004(5)
O25 0.025(6) 0.021(6) 0.030(6) -0.009(5) -0.004(5) -0.006(5)
O26 0.031(6) 0.026(6) 0.017(6) 0.002(5) 0.005(5) 0.007(5)
O1W 0.049(6) 0.033(5) 0.051(6) 0.000 0.000(5) 0.000
O2W 0.145(13) 0.26(2) 0.146(13) 0.044(14) 0.035(11) -0.015(14)
N1 0.044(5) 0.025(4) 0.045(5) -0.001(4) -0.002(4) 0.004(4)
N2 0.041(4) 0.029(4) 0.032(4) 0.001(4) 0.000(4) 0.003(3)
N3 0.068(6) 0.033(5) 0.045(5) 0.005(4) 0.003(5) -0.018(4)
N4 0.046(5) 0.024(4) 0.049(5) 0.004(4) -0.003(4) 0.005(4)
N5 0.044(5) 0.020(4) 0.053(5) -0.005(4) 0.000(4) 0.001(4)
N6 0.038(4) 0.028(4) 0.045(5) -0.003(4) 0.003(4) -0.004(4)
C1 0.045(6) 0.037(5) 0.047(6) 0.016(5) -0.003(5) -0.005(5)
C2 0.036(5) 0.038(5) 0.036(5) 0.000(5) 0.003(4) 0.012(5)
C4 0.057(7) 0.074(8) 0.049(7) 0.001(7) -0.020(6) -0.006(6)
C5 0.047(6) 0.033(5) 0.062(7) -0.009(5) 0.007(5) 0.016(5)
C6 0.033(5) 0.044(6) 0.045(6) -0.009(5) 0.004(5) -0.010(5)

loop_
_atom_type_symbol
_atom_type_description
_atom_type_scat_dispersion_real
_atom_type_scat_dispersion_imag
_atom_type_scat_source
Si Si 0.0817 0.0704 'International Tables Vol C Tables 4.2.6.8 and 6.1.1.4'
Mo Mo -1.6832 0.6857 'International Tables Vol C Tables 4.2.6.8 and 6.1.1.4'
V V 0.3005 0.5294 'International Tables Vol C Tables 4.2.6.8 and 6.1.1.4'
Co Co 0.3494 0.9721 'International Tables Vol C Tables 4.2.6.8 and 6.1.1.4'
O O 0.0106 0.0060 'International Tables Vol C Tables 4.2.6.8 and 6.1.1.4'
C C 0.0033 0.0016 'International Tables Vol C Tables 4.2.6.8 and 6.1.1.4'
N N 0.0061 0.0033 'International Tables Vol C Tables 4.2.6.8 and 6.1.1.4'
H H 0.0000 0.0000 'International Tables Vol C Tables 4.2.6.8 and 6.1.1.4'

loop_
_geom_angle_atom_site_label_1
_geom_angle_atom_site_label_2
_geom_angle_atom_site_label_3
_geom_angle_site_symmetry_1
_geom_angle_site_symmetry_3
_geom_angle
O23 Si1 O23 8_575 . 71.8(8)
O23 Si1 O25 8_575 . 177.4(6)
O23 Si1 O25 . . 110.7(6)
O23 Si1 O25 8_575 8_575 110.7(6)
O23 Si1 O25 . 8_575 177.4(6)
O25 Si1 O25 . 8_575 66.7(8)
O23 Si1 O24 8_575 . 109.4(6)
O23 Si1 O24 . . 69.5(6)
O25 Si1 O24 . . 71.8(5)
O25 Si1 O24 8_575 . 109.0(6)
O23 Si1 O24 8_575 8_575 69.5(6)
O23 Si1 O24 . 8_575 109.4(6)
O25 Si1 O24 . 8_575 109.0(6)
O25 Si1 O24 8_575 8_575 71.8(5)
O24 Si1 O24 . 8_575 71.0(7)
O23 Si1 O26 8_575 8_575 68.0(5)
O23 Si1 O26 . 8_575 108.7(6)
O25 Si1 O26 . 8_575 110.9(6)
O25 Si1 O26 8_575 8_575 72.8(6)
O24 Si1 O26 . 8_575 177.3(6)
O24 Si1 O26 8_575 8_575 108.1(5)
O23 Si1 O26 8_575 . 108.7(6)
O23 Si1 O26 . . 68.0(5)
O25 Si1 O26 . . 72.8(6)
O25 Si1 O26 8_575 . 110.9(6)
O24 Si1 O26 . . 108.1(5)
O24 Si1 O26 8_575 . 177.3(6)
O26 Si1 O26 8_575 . 72.7(8)
O1 Mo1 O14' . . 113.8(6)
O1 Mo1 O13' . . 113.8(6)
O14' Mo1 O13' . . 84.9(7)
O1 Mo1 O13 . . 94.8(5)
O14' Mo1 O13 . . 98.9(7)
O1 Mo1 O14 . . 90.2(6)
O13' Mo1 O14 . . 98.4(7)
O13 Mo1 O14 . . 106.1(7)
O1 Mo1 O12 . . 95.3(4)
O14' Mo1 O12 . . 91.6(5)
O13' Mo1 O12 . . 149.5(6)
O13 Mo1 O12 . . 161.1(6)
O14 Mo1 O12 . . 89.9(5)
O1 Mo1 O11 . . 98.0(4)
O14' Mo1 O11 . . 146.5(5)
O13' Mo1 O11 . . 91.8(6)
O13 Mo1 O11 . . 88.1(6)
O14 Mo1 O11 . . 163.0(5)
O12 Mo1 O11 . . 74.7(3)
O1 Mo1 O24 . . 153.5(4)
O14' Mo1 O24 . . 56.2(6)
O13' Mo1 O24 . . 90.8(5)
O13 Mo1 O24 . . 110.6(5)
O14 Mo1 O24 . . 75.8(5)
O12 Mo1 O24 . . 62.8(3)
O11 Mo1 O24 . . 90.6(3)
O1 Mo1 O23 . . 157.1(4)
O14' Mo1 O23 . . 87.8(6)
O13' Mo1 O23 . . 58.3(6)
O13 Mo1 O23 . . 73.5(5)
O14 Mo1 O23 . . 111.8(5)
O12 Mo1 O23 . . 91.3(3)
O11 Mo1 O23 . . 62.7(3)
O24 Mo1 O23 . . 46.1(4)
O2 Mo2 O15' . 8_575 110.9(6)
O2 Mo2 O15' . . 110.9(6)
O15' Mo2 O15' 8_575 . 81.7(10)
O2 Mo2 O15 . 8_575 92.3(5)
O15' Mo2 O15 . 8_575 97.6(6)
O2 Mo2 O15 . . 92.3(5)
O15' Mo2 O15 8_575 . 97.6(6)
O15 Mo2 O15 8_575 . 109.1(10)
O2 Mo2 O11 . . 97.5(3)
O15' Mo2 O11 8_575 . 150.9(6)
O15' Mo2 O11 . . 94.4(5)
O15 Mo2 O11 8_575 . 160.7(5)
O15 Mo2 O11 . . 87.2(5)
O2 Mo2 O11 . 8_575 97.5(3)
O15' Mo2 O11 8_575 8_575 94.4(5)
O15' Mo2 O11 . 8_575 150.9(6)
O15 Mo2 O11 8_575 8_575 87.2(5)
O15 Mo2 O11 . 8_575 160.7(5)
O11 Mo2 O11 . 8_575 75.0(4)
O2 Mo2 O23 . 8_575 155.6(3)
O15' Mo2 O23 8_575 8_575 60.3(6)
O15' Mo2 O23 . 8_575 91.0(6)
O15 Mo2 O23 8_575 8_575 73.6(5)
O15 Mo2 O23 . 8_575 111.0(5)
O11 Mo2 O23 . 8_575 91.1(3)
O11 Mo2 O23 8_575 8_575 62.7(3)
O2 Mo2 O23 . . 155.6(3)
O15' Mo2 O23 8_575 . 91.0(6)
O15' Mo2 O23 . . 60.3(6)
O15 Mo2 O23 8_575 . 111.0(5)
O15 Mo2 O23 . . 73.6(5)
O11 Mo2 O23 . . 62.7(3)
O11 Mo2 O23 8_575 . 91.1(3)
O23 Mo2 O23 8_575 . 46.3(5)
O16' Mo3 O16' 8_575 . 77.6(10)
O16' Mo3 O3 8_575 . 114.1(6)
O16' Mo3 O3 . . 114.1(6)
O16' Mo3 O16 8_575 . 96.3(7)
O3 Mo3 O16 . . 95.1(5)
O16' Mo3 O16 . 8_575 96.3(7)
O3 Mo3 O16 . 8_575 95.1(5)
O16 Mo3 O16 . 8_575 111.1(9)
O16' Mo3 O12 8_575 . 151.0(6)
O16' Mo3 O12 . . 96.3(5)
O3 Mo3 O12 . . 94.4(3)
O16 Mo3 O12 . . 86.1(5)
O16 Mo3 O12 8_575 . 159.5(5)
O16' Mo3 O12 8_575 8_575 96.3(5)
O16' Mo3 O12 . 8_575 151.0(6)
O3 Mo3 O12 . 8_575 94.4(3)
O16 Mo3 O12 . 8_575 159.5(5)
O16 Mo3 O12 8_575 8_575 86.1(5)
O12 Mo3 O12 . 8_575 75.1(4)
O16' Mo3 O24 8_575 8_575 61.1(6)
O16' Mo3 O24 . 8_575 91.1(6)
O3 Mo3 O24 . 8_575 153.4(3)
O16 Mo3 O24 . 8_575 111.3(5)
O16 Mo3 O24 8_575 8_575 72.7(5)
O12 Mo3 O24 . 8_575 91.0(3)
O12 Mo3 O24 8_575 8_575 62.0(3)
O16' Mo3 O24 8_575 . 91.1(6)
O16' Mo3 O24 . . 61.1(6)
O3 Mo3 O24 . . 153.4(3)
O16 Mo3 O24 . . 72.7(5)
O16 Mo3 O24 8_575 . 111.3(5)
O12 Mo3 O24 . . 62.0(3)
O12 Mo3 O24 8_575 . 91.0(3)
O24 Mo3 O24 8_575 . 47.2(5)
O19' Mo4 O20' . . 76.7(7)
O19' Mo4 O4 . . 113.8(5)
O20' Mo4 O4 . . 112.9(6)
O19' Mo4 O20 . . 98.2(6)
O4 Mo4 O20 . . 91.8(5)
O20' Mo4 O19 . . 96.1(6)
O4 Mo4 O19 . . 92.1(4)
O20 Mo4 O19 . . 112.2(5)
O19' Mo4 O18 . . 148.7(5)
O20' Mo4 O18 . . 96.9(5)
O4 Mo4 O18 . . 97.0(3)
O20 Mo4 O18 . . 85.6(4)
O19 Mo4 O18 . . 159.7(4)
O19' Mo4 O17 . . 95.5(5)
O20' Mo4 O17 . . 149.7(6)
O4 Mo4 O17 . . 97.1(3)
O20 Mo4 O17 . . 159.0(4)
O19 Mo4 O17 . . 86.5(4)
O18 Mo4 O17 . . 74.5(3)
O19' Mo4 O26 . . 57.5(5)
O20' Mo4 O26 . . 88.2(6)
O4 Mo4 O26 . . 155.6(4)
O20 Mo4 O26 . . 111.5(5)
O19 Mo4 O26 . . 72.9(4)
O18 Mo4 O26 . . 92.1(3)
O17 Mo4 O26 . . 63.7(3)
O19' Mo4 O25 . . 90.1(6)
O20' Mo4 O25 . . 60.0(6)
O4 Mo4 O25 . . 153.6(4)
O20 Mo4 O25 . . 73.1(5)
O19 Mo4 O25 . . 113.5(5)
O18 Mo4 O25 . . 61.1(3)
O17 Mo4 O25 . . 91.2(3)
O26 Mo4 O25 . . 48.0(4)
O5 Mo5 O21' . . 114.2(6)
O5 Mo5 O21' . 8_575 114.2(6)
O21' Mo5 O21' . 8_575 84.6(11)
O5 Mo5 O21 . 8_575 93.6(5)
O21' Mo5 O21 . 8_575 96.8(6)
O21' Mo5 O21 8_575 8_575 20.9(5)
O5 Mo5 O21 . . 93.6(5)
O21' Mo5 O21 8_575 . 96.8(6)
O21 Mo5 O21 8_575 . 102.9(10)
O5 Mo5 O17 . . 95.9(4)
O21' Mo5 O17 . . 91.5(6)
O21' Mo5 O17 8_575 . 148.6(6)
O21 Mo5 O17 8_575 . 163.5(5)
O21 Mo5 O17 . . 90.0(5)
O5 Mo5 O17 . 8_575 95.9(4)
O21' Mo5 O17 . 8_575 148.6(6)
O21' Mo5 O17 8_575 8_575 91.5(6)
O21 Mo5 O17 8_575 8_575 90.0(5)
O21 Mo5 O17 . 8_575 163.5(5)
O17 Mo5 O17 . 8_575 75.7(4)
O5 Mo5 O26 . . 154.3(3)
O21' Mo5 O26 . . 56.1(6)
O21' Mo5 O26 8_575 . 89.6(6)
O21 Mo5 O26 8_575 . 110.5(5)
O21 Mo5 O26 . . 73.2(5)
O17 Mo5 O26 . . 63.0(3)
O17 Mo5 O26 8_575 . 92.8(3)
O5 Mo5 O26 . 8_575 154.3(3)
O21' Mo5 O26 . 8_575 89.6(6)
O21' Mo5 O26 8_575 8_575 56.1(6)
O21 Mo5 O26 8_575 8_575 73.2(5)
O21 Mo5 O26 . 8_575 110.5(5)
O17 Mo5 O26 . 8_575 92.8(3)
O17 Mo5 O26 8_575 8_575 63.0(3)
O26 Mo5 O26 . 8_575 48.3(5)
O6 Mo6 O22' . . 113.0(6)
O6 Mo6 O22' . 8_575 113.0(6)
O22' Mo6 O22' . 8_575 87.5(11)
O6 Mo6 O22 . . 91.5(5)
O22' Mo6 O22 8_575 . 98.6(6)
O6 Mo6 O22 . 8_575 91.5(5)
O22' Mo6 O22 . 8_575 98.6(6)
O22 Mo6 O22 . 8_575 102.4(13)
O6 Mo6 O18 . 8_575 96.9(4)
O22' Mo6 O18 . 8_575 148.3(6)
O22' Mo6 O18 8_575 8_575 90.3(6)
O22 Mo6 O18 . 8_575 164.3(6)
O22 Mo6 O18 8_575 8_575 90.6(7)
O6 Mo6 O18 . . 96.9(4)
O22' Mo6 O18 . . 90.3(6)
O22' Mo6 O18 8_575 . 148.3(6)
O22 Mo6 O18 . . 90.6(7)
O22 Mo6 O18 8_575 . 164.3(6)
O18 Mo6 O18 8_575 . 75.4(3)
O6 Mo6 O25 . 8_575 155.7(3)
O22' Mo6 O25 . 8_575 90.1(6)
O22' Mo6 O25 8_575 8_575 58.4(6)
O22 Mo6 O25 . 8_575 111.7(5)
O22 Mo6 O25 8_575 8_575 77.2(6)
O18 Mo6 O25 8_575 8_575 62.3(4)
O18 Mo6 O25 . 8_575 90.0(3)
O6 Mo6 O25 . . 155.7(3)
O22' Mo6 O25 . . 58.4(6)
O22' Mo6 O25 8_575 . 90.1(6)
O22 Mo6 O25 . . 77.2(6)
O22 Mo6 O25 8_575 . 111.7(5)
O18 Mo6 O25 8_575 . 90.0(3)
O18 Mo6 O25 . . 62.3(4)
O25 Mo6 O25 8_575 . 44.7(5)
O7 V1 O13' . . 105.6(6)
O7 V1 O21' . . 110.5(5)
O13' V1 O21' . . 143.8(7)
O7 V1 O15' . . 109.0(6)
O13' V1 O15' . . 93.0(7)
O21' V1 O15' . . 77.6(7)
O7 V1 O19' . . 109.0(5)
O13' V1 O19' . . 74.2(7)
O21' V1 O19' . . 91.8(6)
O15' V1 O19' . . 141.9(6)
O7 V1 O15 . . 89.9(5)
O13' V1 O15 . . 89.3(7)
O21' V1 O15 . . 92.9(7)
O19' V1 O15 . . 157.5(6)
O7 V1 O19 . . 87.6(5)
O13' V1 O19 . . 91.6(7)
O21' V1 O19 . . 87.7(6)
O15' V1 O19 . . 160.8(6)
O15 V1 O19 . . 177.5(6)
O7 V1 O21 . . 92.4(5)
O13' V1 O21 . . 160.4(6)
O15' V1 O21 . . 88.4(6)
O19' V1 O21 . . 92.7(6)
O15 V1 O21 . . 98.7(7)
O19 V1 O21 . . 81.1(6)
O7 V1 O13 . . 91.2(5)
O21' V1 O13 . . 157.3(6)
O15' V1 O13 . . 89.7(6)
O19' V1 O13 . . 86.8(6)
O15 V1 O13 . . 80.5(7)
O19 V1 O13 . . 99.8(6)
O21 V1 O13 . . 176.3(6)
O7 V1 O26 . . 157.4(4)
O13' V1 O26 . . 87.9(6)
O21' V1 O26 . . 57.3(6)
O15' V1 O26 . . 87.9(5)
O19' V1 O26 . . 56.6(5)
O15 V1 O26 . . 108.6(5)
O19 V1 O26 . . 73.7(4)
O21 V1 O26 . . 72.6(5)
O13 V1 O26 . . 104.2(5)
O7 V1 O23 . . 156.4(4)
O13' V1 O23 . . 58.5(6)
O21' V1 O23 . . 87.5(5)
O15' V1 O23 . . 58.9(5)
O19' V1 O23 . . 84.5(5)
O15 V1 O23 . . 73.7(5)
O19 V1 O23 . . 108.8(5)
O21 V1 O23 . . 106.5(5)
O13 V1 O23 . . 69.8(5)
O26 V1 O23 . . 45.9(4)
O8 V2 O22' . . 108.2(6)
O8 V2 O14' . . 112.0(6)
O22' V2 O14' . . 139.7(7)
O8 V2 O20' . . 111.1(5)
O22' V2 O20' . . 92.3(7)
O14' V2 O20' . . 71.9(7)
O8 V2 O16' . . 110.3(5)
O22' V2 O16' . . 76.7(7)
O14' V2 O16' . . 90.9(6)
O20' V2 O16' . . 138.5(6)
O8 V2 O16 . . 91.9(5)
O22' V2 O16 . . 93.9(7)
O14' V2 O16 . . 86.6(7)
O20' V2 O16 . . 152.9(6)
O8 V2 O20 . . 91.5(5)
O22' V2 O20 . . 85.3(7)
O14' V2 O20 . . 91.9(7)
O16' V2 O20 . . 155.1(6)
O16 V2 O20 . . 176.6(6)
O8 V2 O14 . . 92.8(5)
O22' V2 O14 . . 158.3(7)
O20' V2 O14 . . 84.9(6)
O16' V2 O14 . . 91.2(6)
O16 V2 O14 . . 79.6(6)
O20 V2 O14 . . 99.9(6)
O8 V2 O22 . . 92.2(5)
O14' V2 O22 . . 154.8(7)
O20' V2 O22 . . 93.4(7)
O16' V2 O22 . . 87.0(7)
O16 V2 O22 . . 100.1(7)
O20 V2 O22 . . 80.1(7)
O14 V2 O22 . . 175.0(6)
O8 V2 O24 . . 157.4(4)
O22' V2 O24 . . 88.1(6)
O14' V2 O24 . . 54.0(5)
O20' V2 O24 . . 82.9(5)
O16' V2 O24 . . 57.3(5)
O16 V2 O24 . . 71.0(5)
O20 V2 O24 . . 105.7(5)
O14 V2 O24 . . 70.1(5)
O22 V2 O24 . . 105.0(5)
O8 V2 O25 . . 156.3(4)
O22' V2 O25 . . 56.0(6)
O14' V2 O25 . . 85.1(6)
O20' V2 O25 . . 57.2(5)
O16' V2 O25 . . 84.6(5)
O16 V2 O25 . . 105.8(5)
O20 V2 O25 . . 71.0(5)
O14 V2 O25 . . 105.6(5)
O22 V2 O25 . . 69.6(5)
O24 V2 O25 . . 46.3(4)
O9 V3 O11 . 8_575 113.3(4)
O9 V3 O11 . . 113.3(4)
O11 V3 O11 8_575 . 81.0(4)
O9 V3 O12 . 8_575 114.2(4)
O11 V3 O12 8_575 8_575 80.5(3)
O11 V3 O12 . 8_575 132.5(4)
O9 V3 O12 . . 114.2(4)
O11 V3 O12 8_575 . 132.5(4)
O11 V3 O12 . . 80.5(3)
O12 V3 O12 8_575 . 80.6(4)
O10 V4 O17 . 8_575 116.4(3)
O10 V4 O17 . . 116.4(3)
O17 V4 O17 8_575 . 81.9(4)
O10 V4 O18 . . 111.9(3)
O17 V4 O18 8_575 . 131.7(4)
O17 V4 O18 . . 79.6(3)
O10 V4 O18 . 8_575 111.9(3)
O17 V4 O18 8_575 8_575 79.6(3)
O17 V4 O18 . 8_575 131.7(4)
O18 V4 O18 . 8_575 80.4(4)
N6 Co1 N1 . . 94.2(3)
N6 Co1 N5 . . 83.9(3)
N1 Co1 N5 . . 90.3(3)
N6 Co1 N4 . . 91.0(3)
N1 Co1 N4 . . 174.7(4)
N5 Co1 N4 . . 91.3(3)
N6 Co1 N2 . . 89.2(3)
N1 Co1 N2 . . 85.2(3)
N5 Co1 N2 . . 171.5(3)
N4 Co1 N2 . . 93.9(3)
N6 Co1 N3 . . 175.3(4)
N1 Co1 N3 . . 89.5(4)
N5 Co1 N3 . . 93.2(4)
N4 Co1 N3 . . 85.4(4)
N2 Co1 N3 . . 94.0(4)
V3 O11 Mo2 . . 102.0(3)
V3 O11 Mo1 . . 102.5(3)
Mo2 O11 Mo1 . . 130.1(4)
V3 O12 Mo1 . . 102.4(3)
V3 O12 Mo3 . . 102.2(3)
Mo1 O12 Mo3 . . 129.3(4)
Mo1 O13 V1 . . 123.2(7)
Mo1 O13' V1 . . 148.7(12)
Mo1 O14 V2 . . 120.6(7)
Mo1 O14' V2 . . 154.6(9)
Mo2 O15 V1 . . 119.4(7)
Mo2 O15' V1 . . 146.9(9)
Mo3 O16 V2 . . 122.4(8)
Mo3 O16' V2 . . 146.5(9)
V4 O17 Mo5 . . 101.2(3)
V4 O17 Mo4 . . 102.7(3)
Mo5 O17 Mo4 . . 129.3(4)
V4 O18 Mo4 . . 103.3(3)
V4 O18 Mo6 . . 102.1(3)
Mo4 O18 Mo6 . . 130.9(4)
Mo4 O19 V1 . . 117.5(6)
Mo4 O19' V1 . . 148.0(7)
Mo4 O20 V2 . . 122.8(7)
Mo4 O20' V2 . . 146.1(9)
Mo5 O21 V1 . . 120.0(7)
Mo5 O21' V1 . . 151.3(10)
Mo6 O22 V2 . . 120.3(8)
Mo6 O22' V2 . . 152.0(10)
Si1 O23 V1 . . 122.4(6)
Si1 O23 Mo1 . . 121.6(6)
V1 O23 Mo1 . . 92.3(3)
Si1 O23 Mo2 . . 120.8(5)
V1 O23 Mo2 . . 91.4(4)
Mo1 O23 Mo2 . . 101.1(4)
Si1 O24 Mo1 . . 122.4(6)
Si1 O24 Mo3 . . 120.6(5)
Mo1 O24 Mo3 . . 102.3(4)
Si1 O24 V2 . . 120.6(6)
Mo1 O24 V2 . . 92.3(3)
Mo3 O24 V2 . . 91.4(4)
Si1 O25 Mo6 . . 124.2(6)
Si1 O25 Mo4 . . 119.4(6)
Mo6 O25 Mo4 . . 101.7(4)
Si1 O25 V2 . . 121.3(6)
Mo6 O25 V2 . . 92.2(4)
Mo4 O25 V2 . . 90.4(4)
Si1 O26 V1 . . 123.7(6)
Si1 O26 Mo4 . . 119.4(6)
V1 O26 Mo4 . . 93.6(4)
Si1 O26 Mo5 . . 119.5(6)
V1 O26 Mo5 . . 93.4(4)
Mo4 O26 Mo5 . . 101.3(4)
C1 N1 Co1 . . 110.8(6)
C1 N1 H1C . . 109.5
Co1 N1 H1C . . 109.5
C1 N1 H1D . . 109.5
Co1 N1 H1D . . 109.5
H1C N1 H1D . . 108.1
C2 N2 Co1 . . 110.3(5)
C2 N2 H2C . . 109.6
Co1 N2 H2C . . 109.6
C2 N2 H2D . . 109.6
Co1 N2 H2D . . 109.6
H2C N2 H2D . . 108.1
C3 N3 Co1 . . 114.3(10)
C3' N3 Co1 . . 109.4(12)
C3 N3 H3C . . 108.7
C3' N3 H3C . . 131.7
Co1 N3 H3C . . 108.7
C3 N3 H3D . . 108.7
C3' N3 H3D . . 86.9
Co1 N3 H3D . . 108.7
H3C N3 H3D . . 107.6
C4 N4 Co1 . . 109.1(7)
C4 N4 H4C . . 109.9
Co1 N4 H4C . . 109.9
C4 N4 H4D . . 109.9
Co1 N4 H4D . . 109.9
H4C N4 H4D . . 108.3
C5 N5 Co1 . . 109.2(6)
C5 N5 H5C . . 109.8
Co1 N5 H5C . . 109.8
C5 N5 H5D . . 109.8
Co1 N5 H5D . . 109.8
H5C N5 H5D . . 108.3
C6 N6 Co1 . . 112.7(6)
C6 N6 H6C . . 109.1
Co1 N6 H6C . . 109.1
C6 N6 H6D . . 109.1
Co1 N6 H6D . . 109.1
H6C N6 H6D . . 107.8
N1 C1 C2 . . 105.7(8)
N1 C1 H1A . . 110.6
C2 C1 H1A . . 110.6
N1 C1 H1B . . 110.6
C2 C1 H1B . . 110.6
H1A C1 H1B . . 108.7
N2 C2 C1 . . 108.3(8)
N2 C2 H2A . . 110.0
C1 C2 H2A . . 110.0
N2 C2 H2B . . 110.0
C1 C2 H2B . . 110.0
H2A C2 H2B . . 108.4
N3 C3 C4 . . 102.5(14)
N3 C3 H3A . . 111.3
C4 C3 H3A . . 111.3
N3 C3 H3B . . 111.3
C4 C3 H3B . . 111.3
H3A C3 H3B . . 109.2
C4 C3' N3 . . 115(2)
C4 C3' H3'1 . . 108.6
N3 C3' H3'1 . . 108.6
C4 C3' H3'2 . . 108.6
N3 C3' H3'2 . . 108.6
H3'1 C3' H3'2 . . 107.5
C3' C4 N4 . . 118.0(16)
N4 C4 C3 . . 105.3(10)
C3' C4 H4A . . 118.0
N4 C4 H4A . . 110.7
C3 C4 H4A . . 110.7
C3' C4 H4B . . 87.9
N4 C4 H4B . . 110.7
C3 C4 H4B . . 110.7
H4A C4 H4B . . 108.8
N5 C5 C6 . . 107.6(8)
N5 C5 H5A . . 110.2
C6 C5 H5A . . 110.2
N5 C5 H5B . . 110.2
C6 C5 H5B . . 110.2
H5A C5 H5B . . 108.5
N6 C6 C5 . . 105.8(8)
N6 C6 H6A . . 110.6
C5 C6 H6A . . 110.6
N6 C6 H6B . . 110.6
C5 C6 H6B . . 110.6
H6A C6 H6B . . 108.7

loop_
_geom_bond_atom_site_label_1
_geom_bond_atom_site_label_2
_geom_bond_site_symmetry_2
_geom_bond_distance
Si1 O23 . 1.623(10)
Si1 O25 . 1.628(11)
Si1 O24 . 1.655(11)
Si1 O26 . 1.674(11)
Mo1 O1 . 1.665(7)
Mo1 O14' . 1.742(16)
Mo1 O13' . 1.793(18)
Mo1 O13 . 1.839(18)
Mo1 O14 . 1.871(14)
Mo1 O12 . 2.046(6)
Mo1 O11 . 2.067(6)
Mo1 O24 . 2.365(11)
Mo1 O23 . 2.409(11)
Mo1 V3 . 3.1080(14)
Mo2 O2 . 1.666(9)
Mo2 O15' . 1.686(15)
Mo2 O15 . 1.980(15)
Mo2 O11 . 2.046(7)
Mo2 O23 . 2.422(11)
Mo2 V3 . 3.081(2)
Mo3 O16' . 1.643(15)
Mo3 O3 . 1.698(8)
Mo3 O16 . 1.952(14)
Mo3 O12 . 2.060(7)
Mo3 O24 . 2.400(11)
Mo3 V3 . 3.114(3)
Mo4 O19' . 1.649(12)
Mo4 O20' . 1.671(16)
Mo4 O4 . 1.689(6)
Mo4 O20 . 1.923(14)
Mo4 O19 . 1.994(13)
Mo4 O18 . 2.032(7)
Mo4 O17 . 2.059(7)
Mo4 O26 . 2.389(11)
Mo4 O25 . 2.429(11)
Mo4 V4 . 3.1144(14)
Mo5 O5 . 1.669(10)
Mo5 O21' . 1.724(17)
Mo5 O21 . 1.912(15)
Mo5 O17 . 2.058(7)
Mo5 O26 . 2.422(11)
Mo5 V4 . 3.082(2)
Mo6 O6 . 1.656(10)
Mo6 O22' . 1.777(17)
Mo6 O22 . 1.835(19)
Mo6 O18 . 2.047(6)
Mo6 O25 . 2.355(11)
Mo6 V4 . 3.100(2)
V1 O7 . 1.579(6)
V1 O13' . 1.807(18)
V1 O21' . 1.844(17)
V1 O15' . 1.910(15)
V1 O19' . 1.927(12)
V1 O15 . 2.013(15)
V1 O19 . 2.028(12)
V1 O21 . 2.079(16)
V1 O13 . 2.099(17)
V1 O26 . 2.328(11)
V1 O23 . 2.395(11)
V2 O8 . 1.573(7)
V2 O22' . 1.794(16)
V2 O14' . 1.811(16)
V2 O20' . 1.949(16)
V2 O16' . 1.974(15)
V2 O16 . 2.002(14)
V2 O20 . 2.022(13)
V2 O14 . 2.117(16)
V2 O22 . 2.156(17)
V2 O24 . 2.441(10)
V2 O25 . 2.454(10)
V3 O9 . 1.614(9)
V3 O11 . 1.918(7)
V3 O12 . 1.941(7)
V3 Mo1 8_575 3.1080(14)
V4 O10 . 1.649(8)
V4 O17 . 1.928(7)
V4 O18 . 1.939(6)
V4 Mo4 8_575 3.1144(14)
Co1 N6 . 1.948(8)
Co1 N1 . 1.952(8)
Co1 N5 . 1.961(8)
Co1 N4 . 1.962(8)
Co1 N2 . 1.967(8)
Co1 N3 . 1.975(8)
O25 O25 8_575 1.79(2)
N1 C1 . 1.488(13)
N1 H1C . 0.9000
N1 H1D . 0.9000
N2 C2 . 1.494(11)
N2 H2C . 0.9000
N2 H2D . 0.9000
N3 C3 . 1.41(2)
N3 C3' . 1.55(3)
N3 H3C . 0.9000
N3 H3D . 0.9000
N4 C4 . 1.509(13)
N4 H4C . 0.9000
N4 H4D . 0.9000
N5 C5 . 1.467(13)
N5 H5C . 0.9000
N5 H5D . 0.9000
N6 C6 . 1.497(12)
N6 H6C . 0.9000
N6 H6D . 0.9000
C1 C2 . 1.521(14)
C1 H1A . 0.9700
C1 H1B . 0.9700
C2 H2A . 0.9700
C2 H2B . 0.9700
C3 C4 . 1.67(2)
C3 H3A . 0.9700
C3 H3B . 0.9700
C3' C4 . 1.30(3)
C3' H3'1 . 0.9700
C3' H3'2 . 0.9700
C4 H4A . 0.9700
C4 H4B . 0.9700
C5 C6 . 1.498(14)
C5 H5A . 0.9700
C5 H5B . 0.9700
C6 H6A . 0.9700
C6 H6B . 0.9700

loop_
_geom_hbond_atom_site_label_D
_geom_hbond_atom_site_label_H
_geom_hbond_atom_site_label_A
_geom_hbond_site_symmetry_A
_geom_hbond_distance_DH
_geom_hbond_distance_HA
_geom_hbond_distance_DA
_geom_hbond_angle_DHA
N1 H1C O4 6_557 0.90 2.08 2.918(10) 154
N1 H1D O14 5_666 0.90 2.48 2.988(16) 117
N2 H2D O10 3_466 0.90 2.24 3.040(9) 148
N2 H2C O12 6_556 0.90 2.22 3.034(11) 151
N3 H3D O19 5_666 0.90 1.97 2.765(15) 147
N4 H4D O3 3_465 0.90 2.17 3.042(9) 164
N4 H4C O15 1_455 0.90 2.09 2.770(16) 131
N5 H5D O7 5_666 0.90 2.26 2.923(10) 130
N5 H5C O7 1_455 0.90 2.12 2.905(11) 145
N5 H5D O13 5_666 0.90 2.07 2.835(18) 142
N6 H6C O4 6_557 0.90 2.31 3.126(11) 150
N6 H6D O10 3_466 0.90 2.57 3.109(9) 120
N6 H6C O18 6_557 0.90 2.37 2.972(11) 124

loop_
_geom_torsion_atom_site_label_1
_geom_torsion_atom_site_label_2
_geom_torsion_atom_site_label_3
_geom_torsion_atom_site_label_4
_geom_torsion
Co1 N1 C1 C2 40.8(9)
Co1 N2 C2 C1 33.3(9)
N1 C1 C2 N2 -47.4(10)
C3' N3 C3 C4 45(3)
Co1 N3 C3 C4 -40.2(16)
C3 N3 C3' C4 -102(4)
Co1 N3 C3' C4 4(3)
N3 C3' C4 N4 10(3)
N3 C3' C4 C3 71(4)
Co1 N4 C4 C3' -19(2)
Co1 N4 C4 C3 -39.7(12)
N3 C3 C4 C3' -76(4)
N3 C3 C4 N4 51.1(16)
Co1 N5 C5 C6 44.7(10)
Co1 N6 C6 C5 30.4(10)
N5 C5 C6 N6 -47.8(11)
